data_4339175
loop_
_publ_author_name
'Roy, Mithun'
'Pathak, Biswarup'
'Patra, Ashis K.'
'Jemmis, Eluvathingal D.'
'Nethaji, Munirathinam'
'Chakravarty, Akhil R.'

_publ_section_title
;
 New insights into the visible-light-induced DNA cleavage activity of
 dipyridoquinoxaline complexes of bivalent 3d-metal ions.
;
_journal_issue 26
_journal_name_full 'Inorganic chemistry'
_journal_page_first 11122
_journal_page_last 11132
_journal_paper_doi 10.1021/ic701450a
_journal_volume 46
_journal_year 2007
_chemical_formula_moiety 'C43 H28.50 F12 Fe N12.50 O1 P2'
_chemical_formula_sum 'C43 H28.5 F12 Fe N12.5 O P2'
_chemical_formula_weight 1082.07
_chemical_name_systematic
;
 ?
;
_space_group_IT_number 15
_symmetry_cell_setting monoclinic
_symmetry_space_group_name_Hall '-C 2yc'
_symmetry_space_group_name_H-M 'C 1 2/c 1'
_atom_sites_solution_hydrogens geom
_atom_sites_solution_primary direct
_atom_sites_solution_secondary difmap
_audit_creation_method SHELXL-97
_cell_angle_alpha 90.00
_cell_angle_beta 96.970(8)
_cell_angle_gamma 90.00
_cell_formula_units_Z 16
_cell_length_a 19.625(7)
_cell_length_b 43.089(17)
_cell_length_c 21.573(8)
_cell_measurement_temperature 293(2)
_cell_volume 18108(12)
_computing_cell_refinement 'Bruker Smart'
_computing_data_collection 'Bruker Smart'
_computing_data_reduction 'Bruker Saint'
_computing_molecular_graphics 'Ortep-3 for Windows (Farrugia, 1997)'
_computing_publication_material 'WinGX publication routines (Farrugia, 1999)'
_computing_structure_refinement 'SHELXL-97 (Sheldrick, 1997)'
_computing_structure_solution 'SHELXS-97 (Sheldrick, 1997)'
_diffrn_ambient_temperature 293(2)
_diffrn_detector_area_resol_mean 0.3
_diffrn_measured_fraction_theta_full 0.968
_diffrn_measured_fraction_theta_max 0.968
_diffrn_measurement_device_type 'Bruker Smart CCD Area Detector'
_diffrn_measurement_method 'omega scans'
_diffrn_radiation_monochromator graphite
_diffrn_radiation_source 'fine-focus sealed tube'
_diffrn_radiation_type MoK\a
_diffrn_radiation_wavelength 0.71073
_diffrn_reflns_av_R_equivalents 0.1326
_diffrn_reflns_av_sigmaI/netI 0.1452
_diffrn_reflns_limit_h_max 23
_diffrn_reflns_limit_h_min -23
_diffrn_reflns_limit_k_max 49
_diffrn_reflns_limit_k_min -51
_diffrn_reflns_limit_l_max 25
_diffrn_reflns_limit_l_min -25
_diffrn_reflns_number 64499
_diffrn_reflns_theta_full 25.33
_diffrn_reflns_theta_max 25.33
_diffrn_reflns_theta_min 1.76
_exptl_absorpt_coefficient_mu 0.505
_exptl_absorpt_correction_T_max 0.9146
_exptl_absorpt_correction_T_min 0.8799
_exptl_absorpt_correction_type empirical
_exptl_absorpt_process_details SADABS(Sheldrick,1997)
_exptl_crystal_colour red
_exptl_crystal_density_diffrn 1.588
_exptl_crystal_density_method 'not measured'
_exptl_crystal_description rectangle
_exptl_crystal_F_000 8736
_exptl_crystal_size_max 0.26
_exptl_crystal_size_mid 0.20
_exptl_crystal_size_min 0.18
_refine_diff_density_max 1.019
_refine_diff_density_min -0.686
_refine_diff_density_rms 0.094
_refine_ls_extinction_method none
_refine_ls_goodness_of_fit_ref 0.951
_refine_ls_hydrogen_treatment constr
_refine_ls_matrix_type full
_refine_ls_number_parameters 1273
_refine_ls_number_reflns 16040
_refine_ls_number_restraints 0
_refine_ls_restrained_S_all 0.951
_refine_ls_R_factor_all 0.2102
_refine_ls_R_factor_gt 0.0907
_refine_ls_shift/su_max 0.004
_refine_ls_shift/su_mean 0.000
_refine_ls_structure_factor_coef Fsqd
_refine_ls_weighting_details 'calc w=1/[\s^2^(Fo^2^)+(0.1443P)^2^+0.0000P] where P=(Fo^2^+2Fc^2^)/3'
_refine_ls_weighting_scheme calc
_refine_ls_wR_factor_gt 0.2101
_refine_ls_wR_factor_ref 0.2731
_reflns_number_gt 6807
_reflns_number_total 16040
_reflns_threshold_expression >2sigma(I)
_cod_data_source_file ic701450a-file001.cif
_cod_data_source_block arcMdpq1
_cod_depositor_comments
;
The following automatic conversions were performed:

'_symmetry_cell_setting' value 'Monoclinic' changed to 'monoclinic'
according to
/usr/data/users/saulius/automatic-downloads/retrospective/ACS/lib/dictionaries/cif_core.dic
dictionary named 'cif_core.dic' version 2.4.2 from 2011-04-26.

Automatic conversion script
Id: cif_fix_values 2281 2013-09-26 08:29:07Z andrius 
;
_cod_original_sg_symbol_H-M C2/c
_cod_original_formula_sum 'C43 H28.50 F12 Fe N12.50 O1 P2'
_cod_database_code 4339175

loop_
_symmetry_equiv_pos_as_xyz
'x, y, z'
'-x, y, -z+1/2'
'x+1/2, y+1/2, z'
'-x+1/2, y+1/2, -z+1/2'
'-x, -y, -z'
'x, -y, z-1/2'
'-x+1/2, -y+1/2, -z'
'x+1/2, -y+1/2, z-1/2'

loop_
_atom_site_label
_atom_site_type_symbol
_atom_site_fract_x
_atom_site_fract_y
_atom_site_fract_z
_atom_site_U_iso_or_equiv
_atom_site_adp_type
_atom_site_occupancy
_atom_site_symmetry_multiplicity
_atom_site_calc_flag
_atom_site_refinement_flags
Fe1 Fe 0.82314(5) 0.14197(2) 0.49255(4) 0.0456(3) Uani 1 1 d .
Fe2 Fe 0.35426(5) 0.10338(2) 0.49603(5) 0.0439(3) Uani 1 1 d .
N1 N 0.9165(3) 0.14395(14) 0.4700(3) 0.0474(15) Uani 1 1 d .
N2 N 0.8665(3) 0.16258(14) 0.5696(3) 0.0507(15) Uani 1 1 d .
N3 N 1.1440(4) 0.17976(16) 0.5526(3) 0.0628(18) Uani 1 1 d .
N4 N 1.0871(4) 0.20253(16) 0.6576(3) 0.072(2) Uani 1 1 d .
N5 N 0.8389(3) 0.10108(13) 0.5340(2) 0.0459(14) Uani 1 1 d .
N6 N 0.7329(3) 0.13745(13) 0.5250(2) 0.0463(15) Uani 1 1 d .
N7 N 0.7361(4) 0.03397(16) 0.6769(3) 0.076(2) Uani 1 1 d .
N8 N 0.6162(4) 0.07080(17) 0.6577(3) 0.0691(19) Uani 1 1 d .
N9 N 0.8000(3) 0.18193(13) 0.4511(3) 0.0476(15) Uani 1 1 d .
N10 N 0.7771(3) 0.12560(13) 0.4113(3) 0.0456(14) Uani 1 1 d .
N11 N 0.6525(4) 0.22321(16) 0.2739(3) 0.075(2) Uani 1 1 d .
N12 N 0.6227(4) 0.16177(15) 0.2349(3) 0.073(2) Uani 1 1 d .
N13 N 0.4403(3) 0.10420(12) 0.4582(3) 0.0420(14) Uani 1 1 d .
N14 N 0.3942(3) 0.06519(12) 0.5353(2) 0.0403(13) Uani 1 1 d .
N15 N 0.6561(3) 0.04908(14) 0.4683(3) 0.0550(16) Uani 1 1 d .
N16 N 0.6086(4) 0.00780(14) 0.5544(3) 0.0566(16) Uani 1 1 d .
N17 N 0.3247(3) 0.14490(14) 0.4639(3) 0.0528(16) Uani 1 1 d .
N18 N 0.3993(3) 0.12822(13) 0.5671(3) 0.0474(15) Uani 1 1 d .
N19 N 0.3498(4) 0.2526(2) 0.5227(4) 0.090(2) Uani 1 1 d .
N20 N 0.4444(5) 0.23489(19) 0.6269(4) 0.091(2) Uani 1 1 d .
N21 N 0.3058(3) 0.07981(13) 0.4252(3) 0.0471(15) Uani 1 1 d .
N22 N 0.2653(3) 0.09940(12) 0.5292(3) 0.0468(15) Uani 1 1 d .
N23 N 0.0392(4) 0.0560(2) 0.4720(4) 0.089(2) Uani 1 1 d .
N24 N 0.0861(4) 0.03016(19) 0.3647(4) 0.087(2) Uani 1 1 d .
N25 N 0.0213(8) 0.1095(3) 0.6650(6) 0.160(5) Uani 1 1 d .
C1 C 0.9407(4) 0.13351(18) 0.4185(4) 0.065(2) Uani 1 1 d .
H1 H 0.9101 0.1245 0.3873 0.078 Uiso 1 1 calc R
C2 C 1.0090(4) 0.1354(2) 0.4093(4) 0.072(3) Uani 1 1 d .
H2 H 1.0235 0.1276 0.3730 0.087 Uiso 1 1 calc R
C3 C 1.0552(5) 0.1490(2) 0.4537(4) 0.070(2) Uani 1 1 d .
H3 H 1.1012 0.1506 0.4475 0.084 Uiso 1 1 calc R
C4 C 1.0327(4) 0.16032(16) 0.5085(4) 0.054(2) Uani 1 1 d .
C5 C 1.0768(4) 0.17566(18) 0.5599(4) 0.059(2) Uani 1 1 d .
C6 C 1.1799(5) 0.1949(2) 0.5957(6) 0.081(3) Uani 1 1 d .
H6 H 1.2261 0.1981 0.5922 0.097 Uiso 1 1 calc R
C7 C 1.1539(5) 0.2067(2) 0.6468(5) 0.080(3) Uani 1 1 d .
H7 H 1.1829 0.2181 0.6756 0.095 Uiso 1 1 calc R
C8 C 1.0490(4) 0.18715(18) 0.6111(4) 0.058(2) Uani 1 1 d .
C9 C 0.9766(4) 0.18254(17) 0.6172(3) 0.053(2) Uani 1 1 d .
C10 C 0.9450(5) 0.1932(2) 0.6672(4) 0.071(2) Uani 1 1 d .
H10 H 0.9698 0.2043 0.6993 0.086 Uiso 1 1 calc R
C11 C 0.8772(5) 0.1872(2) 0.6685(4) 0.080(3) Uani 1 1 d .
H11 H 0.8564 0.1931 0.7032 0.096 Uiso 1 1 calc R
C12 C 0.8385(4) 0.17247(18) 0.6190(3) 0.058(2) Uani 1 1 d .
H12 H 0.7918 0.1695 0.6204 0.070 Uiso 1 1 calc R
C13 C 0.9351(4) 0.16755(16) 0.5693(3) 0.0455(17) Uani 1 1 d .
C14 C 0.9635(4) 0.15684(17) 0.5143(3) 0.0464(18) Uani 1 1 d .
C15 C 0.8948(4) 0.0829(2) 0.5380(4) 0.063(2) Uani 1 1 d .
H15 H 0.9308 0.0885 0.5159 0.075 Uiso 1 1 calc R
C16 C 0.9008(4) 0.0560(2) 0.5743(4) 0.069(2) Uani 1 1 d .
H16 H 0.9401 0.0438 0.5759 0.082 Uiso 1 1 calc R
C17 C 0.8493(5) 0.04765(19) 0.6073(4) 0.069(2) Uani 1 1 d .
H17 H 0.8532 0.0300 0.6322 0.083 Uiso 1 1 calc R
C18 C 0.7900(4) 0.06606(18) 0.6031(3) 0.0522(19) Uani 1 1 d .
C19 C 0.7299(5) 0.05930(19) 0.6372(3) 0.056(2) Uani 1 1 d .
C20 C 0.6821(6) 0.0293(2) 0.7070(5) 0.083(3) Uani 1 1 d .
H20 H 0.6841 0.0137 0.7370 0.100 Uiso 1 1 calc R
C21 C 0.6230(6) 0.0466(3) 0.6953(4) 0.084(3) Uani 1 1 d .
H21 H 0.5855 0.0409 0.7153 0.101 Uiso 1 1 calc R
C22 C 0.6722(4) 0.07726(18) 0.6281(3) 0.0504(19) Uani 1 1 d .
C23 C 0.6702(4) 0.10411(17) 0.5876(3) 0.0462(18) Uani 1 1 d .
C24 C 0.6143(4) 0.12408(19) 0.5780(4) 0.059(2) Uani 1 1 d .
H24 H 0.5748 0.1198 0.5963 0.071 Uiso 1 1 calc R
C25 C 0.6169(4) 0.1503(2) 0.5414(4) 0.063(2) Uani 1 1 d .
H25 H 0.5792 0.1634 0.5336 0.076 Uiso 1 1 calc R
C26 C 0.6781(4) 0.15652(18) 0.5164(3) 0.0533(19) Uani 1 1 d .
H26 H 0.6811 0.1745 0.4930 0.064 Uiso 1 1 calc R
C27 C 0.7283(4) 0.11160(16) 0.5593(3) 0.0420(17) Uani 1 1 d .
C28 C 0.7869(4) 0.09204(16) 0.5666(3) 0.0427(17) Uani 1 1 d .
C29 C 0.8169(4) 0.21124(18) 0.4689(4) 0.061(2) Uani 1 1 d .
H29 H 0.8462 0.2143 0.5056 0.073 Uiso 1 1 calc R
C30 C 0.7924(5) 0.23652(18) 0.4352(4) 0.070(2) Uani 1 1 d .
H30 H 0.8056 0.2562 0.4498 0.084 Uiso 1 1 calc R
C31 C 0.7502(4) 0.23414(18) 0.3820(4) 0.061(2) Uani 1 1 d .
H31 H 0.7344 0.2517 0.3596 0.073 Uiso 1 1 calc R
C32 C 0.7309(4) 0.20469(16) 0.3613(3) 0.0462(18) Uani 1 1 d .
C33 C 0.6822(4) 0.19851(18) 0.3051(3) 0.0524(19) Uani 1 1 d .
C34 C 0.6069(5) 0.2168(2) 0.2269(4) 0.081(3) Uani 1 1 d .
H34 H 0.5838 0.2330 0.2050 0.097 Uiso 1 1 calc R
C35 C 0.5912(5) 0.1860(2) 0.2080(4) 0.091(3) Uani 1 1 d .
H35 H 0.5569 0.1828 0.1750 0.109 Uiso 1 1 calc R
C36 C 0.6674(4) 0.16774(19) 0.2865(3) 0.056(2) Uani 1 1 d .
C37 C 0.7001(4) 0.14144(17) 0.3201(3) 0.0480(18) Uani 1 1 d .
C38 C 0.6929(4) 0.11039(17) 0.3028(3) 0.0528(19) Uani 1 1 d .
H38 H 0.6646 0.1049 0.2668 0.063 Uiso 1 1 calc R
C39 C 0.7269(4) 0.08826(17) 0.3383(3) 0.053(2) Uani 1 1 d .
H39 H 0.7230 0.0676 0.3260 0.064 Uiso 1 1 calc R
C40 C 0.7677(4) 0.09621(16) 0.3928(3) 0.0507(19) Uani 1 1 d .
H40 H 0.7893 0.0805 0.4174 0.061 Uiso 1 1 calc R
C41 C 0.7446(3) 0.14801(14) 0.3750(3) 0.0365(16) Uani 1 1 d .
C42 C 0.7585(4) 0.17901(17) 0.3954(3) 0.0464(18) Uani 1 1 d .
C43 C 0.4618(4) 0.12385(17) 0.4168(3) 0.054(2) Uani 1 1 d .
H43 H 0.4328 0.1401 0.4025 0.065 Uiso 1 1 calc R
C44 C 0.5240(4) 0.12161(17) 0.3941(4) 0.058(2) Uani 1 1 d .
H44 H 0.5358 0.1359 0.3650 0.070 Uiso 1 1 calc R
C45 C 0.5689(4) 0.09816(16) 0.4145(3) 0.0525(19) Uani 1 1 d .
H45 H 0.6115 0.0965 0.3998 0.063 Uiso 1 1 calc R
C46 C 0.5489(3) 0.07681(15) 0.4579(3) 0.0418(17) Uani 1 1 d .
C47 C 0.5926(4) 0.05166(16) 0.4853(3) 0.0462(18) Uani 1 1 d .
C48 C 0.6943(4) 0.02634(18) 0.4944(4) 0.054(2) Uani 1 1 d .
H48 H 0.7391 0.0241 0.4850 0.065 Uiso 1 1 calc R
C49 C 0.6698(4) 0.00567(19) 0.5355(4) 0.057(2) Uani 1 1 d .
H49 H 0.6981 -0.0106 0.5506 0.068 Uiso 1 1 calc R
C50 C 0.5675(3) 0.03160(15) 0.5291(3) 0.0407(16) Uani 1 1 d .
C51 C 0.5005(3) 0.03489(15) 0.5476(3) 0.0416(17) Uani 1 1 d .
C52 C 0.4729(4) 0.01604(16) 0.5910(3) 0.053(2) Uani 1 1 d .
H52 H 0.4986 -0.0002 0.6102 0.063 Uiso 1 1 calc R
C53 C 0.4078(4) 0.02155(17) 0.6049(3) 0.054(2) Uani 1 1 d .
H53 H 0.3892 0.0091 0.6337 0.064 Uiso 1 1 calc R
C54 C 0.3691(4) 0.04591(16) 0.5759(3) 0.0507(19) Uani 1 1 d .
H54 H 0.3245 0.0489 0.5849 0.061 Uiso 1 1 calc R
C55 C 0.4593(3) 0.05957(14) 0.5212(3) 0.0372(16) Uani 1 1 d .
C56 C 0.4841(3) 0.08057(14) 0.4773(3) 0.0356(15) Uani 1 1 d .
C57 C 0.2850(4) 0.1525(2) 0.4112(4) 0.068(2) Uani 1 1 d .
H57 H 0.2671 0.1369 0.3841 0.081 Uiso 1 1 calc R
C58 C 0.2702(5) 0.1838(2) 0.3963(4) 0.076(3) Uani 1 1 d .
H58 H 0.2426 0.1887 0.3594 0.091 Uiso 1 1 calc R
C59 C 0.2955(5) 0.2068(2) 0.4350(5) 0.078(3) Uani 1 1 d .
H59 H 0.2860 0.2274 0.4245 0.093 Uiso 1 1 calc R
C60 C 0.3355(4) 0.19970(18) 0.4902(4) 0.061(2) Uani 1 1 d .
C61 C 0.3666(5) 0.22247(19) 0.5343(5) 0.068(2) Uani 1 1 d .
C62 C 0.3807(7) 0.2722(2) 0.5627(6) 0.103(4) Uani 1 1 d .
H62 H 0.3696 0.2931 0.5573 0.123 Uiso 1 1 calc R
C63 C 0.4295(7) 0.2643(3) 0.6135(6) 0.105(4) Uani 1 1 d .
H63 H 0.4516 0.2799 0.6381 0.126 Uiso 1 1 calc R
C64 C 0.4117(4) 0.21356(19) 0.5861(4) 0.062(2) Uani 1 1 d .
C65 C 0.4251(4) 0.18160(18) 0.5992(4) 0.057(2) Uani 1 1 d .
C66 C 0.4684(5) 0.1704(2) 0.6513(4) 0.070(2) Uani 1 1 d .
H66 H 0.4926 0.1842 0.6791 0.084 Uiso 1 1 calc R
C67 C 0.4744(4) 0.1394(2) 0.6602(4) 0.063(2) Uani 1 1 d .
H67 H 0.5024 0.1318 0.6948 0.076 Uiso 1 1 calc R
C68 C 0.4398(4) 0.11895(19) 0.6190(4) 0.054(2) Uani 1 1 d .
H68 H 0.4443 0.0978 0.6271 0.064 Uiso 1 1 calc R
C69 C 0.3931(4) 0.15930(18) 0.5579(4) 0.0527(19) Uani 1 1 d .
C70 C 0.3498(4) 0.16858(17) 0.5033(4) 0.0485(18) Uani 1 1 d .
C71 C 0.3271(4) 0.06958(17) 0.3728(3) 0.0523(19) Uani 1 1 d .
H71 H 0.3715 0.0748 0.3657 0.063 Uiso 1 1 calc R
C72 C 0.2893(4) 0.05208(19) 0.3285(4) 0.061(2) Uani 1 1 d .
H72 H 0.3081 0.0453 0.2933 0.073 Uiso 1 1 calc R
C73 C 0.2230(5) 0.04463(19) 0.3366(4) 0.063(2) Uani 1 1 d .
H73 H 0.1961 0.0330 0.3066 0.076 Uiso 1 1 calc R
C74 C 0.1960(4) 0.05470(17) 0.3910(4) 0.053(2) Uani 1 1 d .
C75 C 0.1282(4) 0.04873(19) 0.4055(4) 0.061(2) Uani 1 1 d .
C76 C 0.0233(5) 0.0247(2) 0.3806(6) 0.098(4) Uani 1 1 d .
H76 H -0.0055 0.0111 0.3562 0.117 Uiso 1 1 calc R
C77 C -0.0010(5) 0.0387(3) 0.4330(7) 0.114(4) Uani 1 1 d .
H77 H -0.0463 0.0356 0.4400 0.136 Uiso 1 1 calc R
C78 C 0.1037(4) 0.06088(19) 0.4587(4) 0.060(2) Uani 1 1 d .
C79 C 0.1502(4) 0.07904(17) 0.5034(4) 0.0525(19) Uani 1 1 d .
C80 C 0.1311(4) 0.09163(19) 0.5580(4) 0.062(2) Uani 1 1 d .
H80 H 0.0865 0.0894 0.5678 0.074 Uiso 1 1 calc R
C81 C 0.1788(4) 0.10718(19) 0.5964(4) 0.065(2) Uani 1 1 d .
H81 H 0.1668 0.1158 0.6330 0.078 Uiso 1 1 calc R
C82 C 0.2449(4) 0.11038(18) 0.5819(4) 0.060(2) Uani 1 1 d .
H82 H 0.2768 0.1206 0.6101 0.072 Uiso 1 1 calc R
C83 C 0.2171(4) 0.08359(16) 0.4905(4) 0.0487(18) Uani 1 1 d .
C84 C 0.2394(3) 0.07211(15) 0.4327(3) 0.0441(17) Uani 1 1 d .
C85 C 0.0637(9) 0.1014(5) 0.7082(8) 0.162(7) Uani 1 1 d .
C86 C 0.1145(9) 0.0906(6) 0.7532(7) 0.220(10) Uani 1 1 d .
P1 P 1.1252(4) 0.13998(16) 0.2701(3) 0.1033(19) Uiso 0.50 1 d P
F11 F 1.0455(8) 0.1351(3) 0.2602(7) 0.146(5) Uiso 0.50 1 d P
F12 F 1.1303(9) 0.1175(4) 0.3221(8) 0.157(6) Uiso 0.50 1 d P
F13 F 1.1844(19) 0.1262(8) 0.2936(16) 0.306(14) Uiso 0.50 1 d P
F14 F 1.1169(13) 0.1619(6) 0.2141(13) 0.256(11) Uiso 0.50 1 d P
F15 F 1.1171(8) 0.1666(4) 0.3184(8) 0.164(6) Uiso 0.50 1 d P
F16 F 1.1316(9) 0.1143(4) 0.2234(9) 0.178(6) Uiso 0.50 1 d P
P2 P 0.81513(12) 0.00517(6) 0.86717(13) 0.0733(7) Uani 1 1 d .
F21 F 0.7413(3) -0.00873(14) 0.8489(4) 0.134(3) Uani 1 1 d .
F22 F 0.7894(3) 0.02020(15) 0.9272(3) 0.128(2) Uani 1 1 d .
F23 F 0.8899(3) 0.01854(14) 0.8880(3) 0.119(2) Uani 1 1 d .
F24 F 0.8406(5) -0.0087(2) 0.8092(4) 0.188(4) Uani 1 1 d .
F25 F 0.8336(3) -0.02550(13) 0.9041(3) 0.120(2) Uani 1 1 d .
F26 F 0.7931(4) 0.03646(15) 0.8339(4) 0.149(3) Uani 1 1 d .
P3 P 0.53904(12) 0.22519(5) 0.44113(11) 0.0624(6) Uani 1 1 d .
F31 F 0.4923(6) 0.1999(3) 0.4576(5) 0.174(4) Uiso 0.80 1 d P
F32 F 0.5225(6) 0.2551(2) 0.4717(5) 0.220(5) Uani 1 1 d .
F33 F 0.6060(9) 0.2421(4) 0.4322(7) 0.217(6) Uiso 0.80 1 d P
F34 F 0.5665(6) 0.19595(18) 0.4110(4) 0.202(4) Uani 1 1 d .
F35 F 0.5226(6) 0.2327(3) 0.3692(5) 0.175(4) Uiso 0.80 1 d P
F36 F 0.5810(7) 0.2171(3) 0.5053(6) 0.181(4) Uiso 0.80 1 d P
F36A F 0.4588(9) 0.2312(4) 0.4212(8) 0.043(4) Uiso 0.20 1 d P
F31A F 0.5286(12) 0.2171(5) 0.5104(9) 0.057(5) Uiso 0.20 1 d P
F33A F 0.6154(8) 0.2186(3) 0.4631(7) 0.023(3) Uiso 0.20 1 d P
F35A F 0.5813(12) 0.2537(5) 0.4185(10) 0.051(6) Uiso 0.20 1 d P
P4 P 0.30077(17) 0.15815(10) 0.75082(13) 0.1148(13) Uani 1 1 d .
F41 F 0.2236(4) 0.15173(18) 0.7169(4) 0.149(3) Uani 1 1 d .
F42 F 0.2733(4) 0.1879(2) 0.7744(4) 0.168(3) Uani 1 1 d .
F43 F 0.3717(4) 0.1590(4) 0.7803(4) 0.254(7) Uani 1 1 d .
F44 F 0.3191(6) 0.1235(3) 0.7235(4) 0.228(5) Uani 1 1 d .
F45 F 0.3146(4) 0.1707(2) 0.6883(3) 0.173(4) Uani 1 1 d .
F46 F 0.2755(5) 0.1391(2) 0.8074(3) 0.175(3) Uani 1 1 d .
P5 P 0.5000 -0.04412(7) 0.7500 0.0584(8) Uiso 1 2 d S
F51 F 0.4352(5) -0.0448(3) 0.7112(6) 0.264(6) Uani 1 1 d .
F52 F 0.5224(7) -0.0432(2) 0.6850(4) 0.214(5) Uani 1 1 d .
F53 F 0.5000 -0.0783(4) 0.7500 0.224(6) Uiso 1 2 d S
F54 F 0.5000 -0.0084(3) 0.7500 0.163(4) Uiso 1 2 d S
O1 O 0.1888(12) 0.2440(3) 0.2861(11) 0.332(13) Uani 1 1 d .
O2 O 0.3967(11) 0.2496(6) 0.7829(9) 0.346(12) Uani 1 1 d .

loop_
_atom_site_aniso_label
_atom_site_aniso_U_11
_atom_site_aniso_U_22
_atom_site_aniso_U_33
_atom_site_aniso_U_23
_atom_site_aniso_U_13
_atom_site_aniso_U_12
Fe1 0.0463(7) 0.0490(6) 0.0412(6) -0.0011(5) 0.0040(5) -0.0045(5)
Fe2 0.0392(6) 0.0406(6) 0.0514(6) 0.0065(5) 0.0033(5) 0.0022(5)
N1 0.045(4) 0.063(4) 0.035(3) -0.004(3) 0.005(3) -0.008(3)
N2 0.053(4) 0.056(4) 0.043(4) 0.006(3) 0.004(3) -0.001(3)
N3 0.043(4) 0.063(5) 0.081(5) 0.018(4) 0.002(4) -0.002(4)
N4 0.079(6) 0.066(5) 0.063(4) 0.011(4) -0.026(4) -0.005(4)
N5 0.040(4) 0.054(4) 0.042(3) 0.002(3) -0.003(3) 0.003(3)
N6 0.052(4) 0.046(4) 0.037(3) -0.002(3) -0.007(3) -0.003(3)
N7 0.106(6) 0.072(5) 0.050(4) 0.006(4) 0.015(4) -0.010(4)
N8 0.076(5) 0.075(5) 0.058(4) 0.001(4) 0.015(4) -0.025(4)
N9 0.057(4) 0.042(4) 0.043(3) -0.006(3) 0.000(3) -0.006(3)
N10 0.043(4) 0.044(4) 0.050(3) -0.005(3) 0.008(3) -0.007(3)
N11 0.093(6) 0.051(4) 0.074(5) 0.002(4) -0.011(5) 0.003(4)
N12 0.097(6) 0.053(4) 0.058(4) -0.007(3) -0.032(4) -0.003(4)
N13 0.044(4) 0.032(3) 0.049(3) 0.009(3) 0.001(3) -0.001(3)
N14 0.032(3) 0.040(3) 0.049(3) 0.013(3) 0.003(3) 0.004(3)
N15 0.047(4) 0.053(4) 0.066(4) -0.001(3) 0.010(3) 0.009(3)
N16 0.063(5) 0.050(4) 0.054(4) 0.007(3) -0.006(3) 0.003(3)
N17 0.048(4) 0.046(4) 0.064(4) 0.004(3) 0.003(3) 0.000(3)
N18 0.041(4) 0.046(4) 0.053(4) 0.005(3) 0.000(3) -0.002(3)
N19 0.106(7) 0.062(6) 0.105(6) -0.018(5) 0.028(5) -0.010(5)
N20 0.124(7) 0.058(5) 0.093(6) -0.017(5) 0.020(5) -0.011(5)
N21 0.032(3) 0.053(4) 0.058(4) 0.016(3) 0.011(3) 0.005(3)
N22 0.049(4) 0.039(3) 0.053(4) 0.000(3) 0.010(3) 0.001(3)
N23 0.038(5) 0.108(6) 0.122(7) -0.021(5) 0.018(5) -0.005(4)
N24 0.059(5) 0.100(6) 0.098(6) -0.022(5) -0.010(5) -0.012(5)
N25 0.199(14) 0.176(12) 0.112(9) 0.008(9) 0.047(10) 0.008(10)
C1 0.066(6) 0.067(6) 0.060(5) -0.011(4) 0.003(5) -0.017(4)
C2 0.057(6) 0.098(7) 0.067(6) -0.009(5) 0.028(5) -0.016(5)
C3 0.065(6) 0.073(6) 0.076(6) 0.006(5) 0.025(5) -0.004(5)
C4 0.057(5) 0.040(4) 0.065(5) 0.000(4) 0.004(4) -0.006(4)
C5 0.051(6) 0.052(5) 0.072(6) 0.009(4) 0.000(5) -0.006(4)
C6 0.044(6) 0.080(7) 0.115(9) 0.014(6) -0.002(6) 0.002(5)
C7 0.045(6) 0.067(6) 0.115(9) 0.014(6) -0.039(6) -0.008(5)
C8 0.051(5) 0.057(5) 0.062(5) 0.011(4) -0.014(4) -0.001(4)
C9 0.054(5) 0.057(5) 0.044(4) 0.004(4) -0.008(4) -0.002(4)
C10 0.070(6) 0.097(7) 0.042(5) -0.009(5) -0.015(4) -0.016(5)
C11 0.088(8) 0.116(8) 0.040(5) -0.018(5) 0.021(5) -0.005(6)
C12 0.057(5) 0.080(6) 0.037(4) -0.004(4) 0.004(4) -0.014(4)
C13 0.042(5) 0.050(4) 0.043(4) 0.004(3) -0.002(4) -0.006(4)
C14 0.046(5) 0.057(5) 0.037(4) 0.010(3) 0.006(4) 0.002(4)
C15 0.048(5) 0.073(6) 0.067(5) 0.013(5) 0.010(4) 0.004(5)
C16 0.051(5) 0.070(6) 0.085(6) 0.006(5) 0.009(5) 0.015(5)
C17 0.085(7) 0.049(5) 0.070(6) 0.009(4) -0.006(5) 0.009(5)
C18 0.046(5) 0.058(5) 0.049(4) 0.000(4) -0.009(4) 0.002(4)
C19 0.076(6) 0.059(5) 0.033(4) 0.001(4) 0.002(4) -0.012(5)
C20 0.106(9) 0.069(7) 0.076(7) 0.011(5) 0.019(6) -0.016(6)
C21 0.104(9) 0.096(8) 0.057(6) -0.012(6) 0.028(6) -0.035(7)
C22 0.060(5) 0.053(5) 0.039(4) -0.007(4) 0.011(4) -0.015(4)
C23 0.038(4) 0.052(5) 0.048(4) -0.013(4) 0.004(3) -0.010(4)
C24 0.057(6) 0.063(5) 0.060(5) -0.011(4) 0.014(4) -0.018(4)
C25 0.044(5) 0.082(6) 0.061(5) -0.012(5) 0.001(4) 0.011(4)
C26 0.053(5) 0.052(5) 0.055(5) 0.000(4) 0.007(4) 0.004(4)
C27 0.043(4) 0.041(4) 0.038(4) -0.006(3) -0.010(3) -0.002(3)
C28 0.040(4) 0.047(4) 0.039(4) -0.001(3) -0.001(3) -0.003(4)
C29 0.062(6) 0.054(5) 0.066(5) -0.018(4) 0.001(4) -0.016(4)
C30 0.102(7) 0.034(5) 0.067(6) -0.006(4) -0.013(5) -0.014(5)
C31 0.078(6) 0.049(5) 0.050(5) -0.003(4) -0.007(4) -0.001(4)
C32 0.050(5) 0.044(4) 0.042(4) -0.001(3) 0.000(4) -0.009(4)
C33 0.059(5) 0.047(5) 0.051(4) -0.010(4) 0.005(4) -0.003(4)
C34 0.099(8) 0.066(6) 0.068(6) 0.002(5) -0.029(6) 0.014(5)
C35 0.114(9) 0.069(7) 0.076(6) 0.002(5) -0.042(6) 0.008(6)
C36 0.059(5) 0.062(5) 0.045(4) 0.000(4) 0.003(4) 0.003(4)
C37 0.047(5) 0.053(5) 0.043(4) -0.006(4) 0.005(4) -0.007(4)
C38 0.060(5) 0.048(5) 0.048(4) -0.007(4) 0.000(4) -0.010(4)
C39 0.064(5) 0.038(4) 0.056(5) -0.011(4) 0.001(4) 0.003(4)
C40 0.058(5) 0.037(4) 0.056(5) -0.003(4) 0.005(4) -0.004(4)
C41 0.040(4) 0.032(4) 0.037(4) -0.002(3) 0.005(3) -0.003(3)
C42 0.051(5) 0.052(5) 0.036(4) -0.005(3) 0.008(3) -0.013(4)
C43 0.063(6) 0.050(5) 0.051(4) 0.016(4) 0.014(4) 0.015(4)
C44 0.061(6) 0.041(5) 0.072(5) 0.023(4) 0.011(4) 0.003(4)
C45 0.049(5) 0.050(5) 0.062(5) 0.009(4) 0.019(4) -0.001(4)
C46 0.041(4) 0.033(4) 0.051(4) -0.003(3) 0.000(3) 0.001(3)
C47 0.046(5) 0.042(4) 0.049(4) -0.005(3) 0.000(4) -0.003(4)
C48 0.039(5) 0.057(5) 0.063(5) -0.013(4) -0.005(4) 0.006(4)
C49 0.044(5) 0.054(5) 0.071(5) -0.005(4) -0.002(4) 0.009(4)
C50 0.035(4) 0.038(4) 0.046(4) -0.002(3) -0.009(3) 0.002(3)
C51 0.040(4) 0.029(4) 0.053(4) 0.000(3) -0.005(3) 0.000(3)
C52 0.057(5) 0.039(4) 0.059(5) 0.014(4) -0.009(4) -0.006(4)
C53 0.051(5) 0.049(5) 0.061(5) 0.013(4) 0.007(4) -0.006(4)
C54 0.051(5) 0.041(4) 0.063(5) 0.016(4) 0.017(4) 0.000(4)
C55 0.040(4) 0.035(4) 0.035(4) -0.007(3) -0.001(3) -0.001(3)
C56 0.039(4) 0.032(4) 0.035(4) 0.004(3) 0.001(3) -0.005(3)
C57 0.070(6) 0.063(6) 0.066(6) 0.005(4) -0.007(5) 0.024(5)
C58 0.081(7) 0.074(7) 0.071(6) 0.024(5) 0.006(5) 0.028(5)
C59 0.092(7) 0.039(5) 0.101(7) 0.019(5) 0.007(6) 0.024(5)
C60 0.057(5) 0.042(5) 0.089(6) 0.010(5) 0.026(5) 0.014(4)
C61 0.077(7) 0.034(5) 0.096(7) 0.008(5) 0.030(6) 0.004(4)
C62 0.155(12) 0.049(6) 0.111(9) 0.013(7) 0.046(9) 0.023(7)
C63 0.158(12) 0.063(8) 0.096(8) -0.023(6) 0.020(8) -0.016(7)
C64 0.063(6) 0.048(5) 0.077(6) -0.005(5) 0.020(5) -0.007(4)
C65 0.058(5) 0.053(5) 0.065(5) -0.009(4) 0.021(4) -0.007(4)
C66 0.085(7) 0.064(6) 0.061(6) -0.009(5) 0.012(5) -0.003(5)
C67 0.049(5) 0.083(7) 0.057(5) -0.005(5) 0.001(4) 0.008(5)
C68 0.038(4) 0.064(5) 0.059(5) -0.001(4) 0.005(4) 0.007(4)
C69 0.048(5) 0.047(5) 0.066(5) -0.001(4) 0.020(4) -0.003(4)
C70 0.035(4) 0.051(5) 0.061(5) 0.006(4) 0.010(4) 0.007(4)
C71 0.052(5) 0.059(5) 0.046(4) -0.006(4) 0.009(4) -0.005(4)
C72 0.059(6) 0.071(6) 0.051(5) 0.000(4) 0.005(4) 0.001(5)
C73 0.069(6) 0.063(5) 0.055(5) -0.002(4) -0.007(4) 0.004(5)
C74 0.047(5) 0.050(5) 0.058(5) 0.001(4) -0.013(4) 0.003(4)
C75 0.037(5) 0.066(5) 0.079(6) 0.011(5) -0.004(4) 0.001(4)
C76 0.041(6) 0.097(8) 0.150(10) -0.047(7) -0.005(6) -0.016(5)
C77 0.035(6) 0.132(10) 0.172(12) -0.040(9) 0.003(7) -0.016(6)
C78 0.047(5) 0.065(5) 0.068(5) 0.006(4) 0.012(4) 0.007(4)
C79 0.043(5) 0.052(5) 0.062(5) 0.002(4) 0.007(4) 0.003(4)
C80 0.042(5) 0.073(6) 0.072(6) 0.003(5) 0.013(4) -0.003(4)
C81 0.063(6) 0.062(5) 0.075(6) -0.007(5) 0.028(5) 0.006(5)
C82 0.055(5) 0.064(5) 0.061(5) -0.007(4) 0.010(4) -0.003(4)
C83 0.035(4) 0.048(4) 0.063(5) 0.001(4) 0.005(4) 0.004(4)
C84 0.037(4) 0.039(4) 0.055(4) 0.003(3) 0.001(4) 0.001(3)
C85 0.141(15) 0.231(19) 0.123(13) 0.063(13) 0.053(11) 0.034(13)
C86 0.160(15) 0.38(3) 0.116(12) 0.097(15) -0.003(11) 0.081(16)
P2 0.0574(16) 0.0655(16) 0.0964(19) 0.0010(14) 0.0065(14) -0.0032(12)
F21 0.069(4) 0.103(5) 0.217(7) -0.001(5) -0.033(4) -0.011(3)
F22 0.114(5) 0.119(5) 0.161(6) -0.034(5) 0.053(5) -0.013(4)
F23 0.059(4) 0.111(5) 0.186(6) 0.010(4) 0.013(4) -0.009(3)
F24 0.239(10) 0.200(8) 0.140(6) -0.069(6) 0.085(7) -0.059(7)
F25 0.080(4) 0.084(4) 0.185(6) 0.029(4) -0.023(4) -0.001(3)
F26 0.139(6) 0.093(5) 0.198(7) 0.034(5) -0.046(5) -0.010(4)
P3 0.0597(15) 0.0532(14) 0.0709(15) 0.0076(11) -0.0068(12) -0.0077(11)
F32 0.305(13) 0.123(7) 0.230(10) -0.047(7) 0.021(9) 0.086(7)
F34 0.346(14) 0.110(6) 0.158(7) -0.030(5) 0.057(8) 0.065(7)
P4 0.087(2) 0.204(4) 0.0555(16) 0.028(2) 0.0179(16) 0.066(2)
F41 0.132(6) 0.164(7) 0.151(6) 0.033(5) 0.015(5) 0.016(5)
F42 0.115(6) 0.180(8) 0.208(8) -0.074(7) 0.010(5) 0.021(5)
F43 0.114(6) 0.50(2) 0.138(7) -0.050(10) -0.034(6) 0.129(9)
F44 0.266(12) 0.260(12) 0.167(8) 0.011(8) 0.058(8) 0.170(10)
F45 0.118(6) 0.302(11) 0.107(5) 0.055(6) 0.046(4) 0.046(6)
F46 0.185(8) 0.224(9) 0.120(6) 0.069(6) 0.036(5) 0.076(7)
F51 0.124(8) 0.354(16) 0.289(14) -0.074(12) -0.078(9) -0.005(9)
F52 0.385(16) 0.159(7) 0.118(6) 0.010(6) 0.116(8) 0.035(9)
O1 0.44(3) 0.160(11) 0.46(3) -0.003(15) 0.29(3) -0.053(14)
O2 0.30(2) 0.48(4) 0.247(19) 0.022(19) 0.002(17) 0.02(2)

loop_
_atom_type_symbol
_atom_type_description
_atom_type_scat_dispersion_real
_atom_type_scat_dispersion_imag
_atom_type_scat_source
C C 0.0033 0.0016 'International Tables Vol C Tables 4.2.6.8 and 6.1.1.4'
H H 0.0000 0.0000 'International Tables Vol C Tables 4.2.6.8 and 6.1.1.4'
N N 0.0061 0.0033 'International Tables Vol C Tables 4.2.6.8 and 6.1.1.4'
F F 0.0171 0.0103 'International Tables Vol C Tables 4.2.6.8 and 6.1.1.4'
P P 0.1023 0.0942 'International Tables Vol C Tables 4.2.6.8 and 6.1.1.4'
Fe Fe 0.3463 0.8444 'International Tables Vol C Tables 4.2.6.8 and 6.1.1.4'
O O 0.0106 0.0060 'International Tables Vol C Tables 4.2.6.8 and 6.1.1.4'

loop_
_geom_angle_atom_site_label_1
_geom_angle_atom_site_label_2
_geom_angle_atom_site_label_3
_geom_angle
_geom_angle_site_symmetry_1
_geom_angle_site_symmetry_3
N1 Fe1 N9 91.2(2) . .
N1 Fe1 N2 82.5(2) . .
N9 Fe1 N2 92.4(2) . .
N1 Fe1 N5 92.9(2) . .
N9 Fe1 N5 175.7(2) . .
N2 Fe1 N5 89.6(2) . .
N1 Fe1 N6 173.0(2) . .
N9 Fe1 N6 94.6(2) . .
N2 Fe1 N6 93.3(2) . .
N5 Fe1 N6 81.4(2) . .
N1 Fe1 N10 97.8(2) . .
N9 Fe1 N10 81.7(2) . .
N2 Fe1 N10 174.0(2) . .
N5 Fe1 N10 96.3(2) . .
N6 Fe1 N10 87.0(2) . .
N13 Fe2 N14 82.9(2) . .
N13 Fe2 N22 174.9(2) . .
N14 Fe2 N22 95.4(2) . .
N13 Fe2 N17 93.9(2) . .
N14 Fe2 N17 171.9(3) . .
N22 Fe2 N17 88.4(2) . .
N13 Fe2 N21 92.6(2) . .
N14 Fe2 N21 91.9(2) . .
N22 Fe2 N21 82.6(2) . .
N17 Fe2 N21 95.7(2) . .
N13 Fe2 N18 89.3(2) . .
N14 Fe2 N18 90.1(2) . .
N22 Fe2 N18 95.6(2) . .
N17 Fe2 N18 82.4(3) . .
N21 Fe2 N18 177.5(2) . .
C1 N1 C14 116.1(6) . .
C1 N1 Fe1 129.1(5) . .
C14 N1 Fe1 114.8(4) . .
C12 N2 C13 117.2(6) . .
C12 N2 Fe1 129.8(5) . .
C13 N2 Fe1 113.0(5) . .
C6 N3 C5 116.1(8) . .
C8 N4 C7 113.2(8) . .
C15 N5 C28 117.2(6) . .
C15 N5 Fe1 129.0(5) . .
C28 N5 Fe1 113.6(5) . .
C27 N6 C26 118.3(6) . .
C27 N6 Fe1 113.3(5) . .
C26 N6 Fe1 128.3(5) . .
C20 N7 C19 114.1(8) . .
C21 N8 C22 114.9(8) . .
C29 N9 C42 115.8(6) . .
C29 N9 Fe1 130.8(5) . .
C42 N9 Fe1 113.4(4) . .
C40 N10 C41 117.7(6) . .
C40 N10 Fe1 129.0(5) . .
C41 N10 Fe1 112.8(4) . .
C34 N11 C33 115.8(7) . .
C35 N12 C36 115.7(7) . .
C43 N13 C56 116.0(6) . .
C43 N13 Fe2 130.3(5) . .
C56 N13 Fe2 113.7(4) . .
C54 N14 C55 117.4(6) . .
C54 N14 Fe2 129.7(5) . .
C55 N14 Fe2 112.7(4) . .
C48 N15 C47 116.3(7) . .
C49 N16 C50 116.2(6) . .
C57 N17 C70 118.0(7) . .
C57 N17 Fe2 129.4(6) . .
C70 N17 Fe2 112.6(5) . .
C68 N18 C69 116.4(7) . .
C68 N18 Fe2 129.9(5) . .
C69 N18 Fe2 113.3(5) . .
C62 N19 C61 114.6(9) . .
C63 N20 C64 115.3(9) . .
C71 N21 C84 115.0(6) . .
C71 N21 Fe2 131.0(5) . .
C84 N21 Fe2 113.9(5) . .
C82 N22 C83 116.1(6) . .
C82 N22 Fe2 130.3(5) . .
C83 N22 Fe2 113.6(5) . .
C77 N23 C78 117.3(9) . .
C76 N24 C75 115.7(8) . .
N1 C1 C2 123.2(8) . .
N1 C1 H1 118.4 . .
C2 C1 H1 118.4 . .
C3 C2 C1 119.9(8) . .
C3 C2 H2 120.0 . .
C1 C2 H2 120.0 . .
C2 C3 C4 119.3(8) . .
C2 C3 H3 120.3 . .
C4 C3 H3 120.3 . .
C14 C4 C3 116.8(7) . .
C14 C4 C5 118.1(7) . .
C3 C4 C5 125.1(8) . .
N3 C5 C8 121.9(8) . .
N3 C5 C4 117.4(8) . .
C8 C5 C4 120.6(7) . .
N3 C6 C7 123.4(9) . .
N3 C6 H6 118.3 . .
C7 C6 H6 118.3 . .
C6 C7 N4 123.1(9) . .
C6 C7 H7 118.4 . .
N4 C7 H7 118.4 . .
N4 C8 C5 122.2(8) . .
N4 C8 C9 117.3(8) . .
C5 C8 C9 120.5(7) . .
C10 C9 C13 117.0(7) . .
C10 C9 C8 124.0(7) . .
C13 C9 C8 119.0(7) . .
C11 C10 C9 119.0(7) . .
C11 C10 H10 120.5 . .
C9 C10 H10 120.5 . .
C10 C11 C12 121.1(8) . .
C10 C11 H11 119.4 . .
C12 C11 H11 119.4 . .
N2 C12 C11 121.7(8) . .
N2 C12 H12 119.2 . .
C11 C12 H12 119.2 . .
N2 C13 C9 124.0(7) . .
N2 C13 C14 115.6(6) . .
C9 C13 C14 120.4(7) . .
N1 C14 C4 124.6(6) . .
N1 C14 C13 114.1(6) . .
C4 C14 C13 121.3(7) . .
N5 C15 C16 122.2(7) . .
N5 C15 H15 118.9 . .
C16 C15 H15 118.9 . .
C17 C16 C15 119.9(8) . .
C17 C16 H16 120.0 . .
C15 C16 H16 120.0 . .
C16 C17 C18 118.9(8) . .
C16 C17 H17 120.6 . .
C18 C17 H17 120.6 . .
C28 C18 C17 118.7(7) . .
C28 C18 C19 117.4(7) . .
C17 C18 C19 123.9(7) . .
C22 C19 N7 123.0(7) . .
C22 C19 C18 120.6(7) . .
N7 C19 C18 116.3(8) . .
N7 C20 C21 122.2(9) . .
N7 C20 H20 118.9 . .
C21 C20 H20 118.9 . .
N8 C21 C20 124.2(9) . .
N8 C21 H21 117.9 . .
C20 C21 H21 117.9 . .
N8 C22 C19 121.2(7) . .
N8 C22 C23 118.7(7) . .
C19 C22 C23 120.1(7) . .
C24 C23 C27 117.7(7) . .
C24 C23 C22 123.2(7) . .
C27 C23 C22 119.0(7) . .
C25 C24 C23 120.5(7) . .
C25 C24 H24 119.8 . .
C23 C24 H24 119.8 . .
C24 C25 C26 118.0(7) . .
C24 C25 H25 121.0 . .
C26 C25 H25 121.0 . .
N6 C26 C25 122.5(7) . .
N6 C26 H26 118.7 . .
C25 C26 H26 118.7 . .
N6 C27 C23 123.0(7) . .
N6 C27 C28 116.4(6) . .
C23 C27 C28 120.6(7) . .
N5 C28 C18 123.1(7) . .
N5 C28 C27 114.8(6) . .
C18 C28 C27 122.0(7) . .
N9 C29 C30 122.4(7) . .
N9 C29 H29 118.8 . .
C30 C29 H29 118.8 . .
C31 C30 C29 122.6(7) . .
C31 C30 H30 118.7 . .
C29 C30 H30 118.7 . .
C30 C31 C32 117.7(7) . .
C30 C31 H31 121.1 . .
C32 C31 H31 121.1 . .
C31 C32 C42 118.8(6) . .
C31 C32 C33 123.8(7) . .
C42 C32 C33 117.4(6) . .
N11 C33 C36 122.6(7) . .
N11 C33 C32 117.6(7) . .
C36 C33 C32 119.8(7) . .
N11 C34 C35 122.2(8) . .
N11 C34 H34 118.9 . .
C35 C34 H34 118.9 . .
N12 C35 C34 123.1(8) . .
N12 C35 H35 118.4 . .
C34 C35 H35 118.4 . .
N12 C36 C33 120.3(7) . .
N12 C36 C37 117.7(7) . .
C33 C36 C37 122.0(7) . .
C38 C37 C41 116.7(7) . .
C38 C37 C36 126.4(7) . .
C41 C37 C36 116.9(6) . .
C39 C38 C37 120.1(7) . .
C39 C38 H38 119.9 . .
C37 C38 H38 119.9 . .
C38 C39 C40 120.2(7) . .
C38 C39 H39 119.9 . .
C40 C39 H39 119.9 . .
N10 C40 C39 122.4(7) . .
N10 C40 H40 118.8 . .
C39 C40 H40 118.8 . .
N10 C41 C37 122.9(6) . .
N10 C41 C42 115.5(6) . .
C37 C41 C42 121.6(6) . .
N9 C42 C32 122.5(6) . .
N9 C42 C41 115.3(6) . .
C32 C42 C41 122.1(6) . .
N13 C43 C44 124.1(7) . .
N13 C43 H43 118.0 . .
C44 C43 H43 118.0 . .
C43 C44 C45 120.0(7) . .
C43 C44 H44 120.0 . .
C45 C44 H44 120.0 . .
C44 C45 C46 118.3(7) . .
C44 C45 H45 120.9 . .
C46 C45 H45 120.9 . .
C56 C46 C45 117.7(6) . .
C56 C46 C47 118.4(6) . .
C45 C46 C47 123.9(6) . .
N15 C47 C50 122.8(6) . .
N15 C47 C46 118.0(6) . .
C50 C47 C46 119.2(6) . .
N15 C48 C49 121.9(7) . .
N15 C48 H48 119.1 . .
C49 C48 H48 119.1 . .
N16 C49 C48 123.7(7) . .
N16 C49 H49 118.2 . .
C48 C49 H49 118.2 . .
N16 C50 C47 119.0(6) . .
N16 C50 C51 118.6(6) . .
C47 C50 C51 122.4(6) . .
C52 C51 C55 117.3(6) . .
C52 C51 C50 125.1(6) . .
C55 C51 C50 117.6(6) . .
C53 C52 C51 119.7(7) . .
C53 C52 H52 120.2 . .
C51 C52 H52 120.2 . .
C52 C53 C54 120.1(7) . .
C52 C53 H53 120.0 . .
C54 C53 H53 120.0 . .
N14 C54 C53 122.4(7) . .
N14 C54 H54 118.8 . .
C53 C54 H54 118.8 . .
N14 C55 C51 123.1(6) . .
N14 C55 C56 115.8(6) . .
C51 C55 C56 121.1(6) . .
N13 C56 C46 124.0(6) . .
N13 C56 C55 114.7(6) . .
C46 C56 C55 121.3(6) . .
N17 C57 C58 120.8(8) . .
N17 C57 H57 119.6 . .
C58 C57 H57 119.6 . .
C59 C58 C57 120.7(8) . .
C59 C58 H58 119.7 . .
C57 C58 H58 119.7 . .
C58 C59 C60 119.9(8) . .
C58 C59 H59 120.0 . .
C60 C59 H59 120.0 . .
C59 C60 C70 118.0(8) . .
C59 C60 C61 124.5(8) . .
C70 C60 C61 117.4(8) . .
N19 C61 C64 121.9(9) . .
N19 C61 C60 117.0(9) . .
C64 C61 C60 121.1(7) . .
N19 C62 C63 125.1(10) . .
N19 C62 H62 117.4 . .
C63 C62 H62 117.4 . .
N20 C63 C62 120.9(10) . .
N20 C63 H63 119.6 . .
C62 C63 H63 119.6 . .
N20 C64 C61 122.0(8) . .
N20 C64 C65 117.3(8) . .
C61 C64 C65 120.6(8) . .
C69 C65 C66 116.9(7) . .
C69 C65 C64 118.6(8) . .
C66 C65 C64 124.5(8) . .
C67 C66 C65 119.0(8) . .
C67 C66 H66 120.5 . .
C65 C66 H66 120.5 . .
C66 C67 C68 120.9(8) . .
C66 C67 H67 119.6 . .
C68 C67 H67 119.6 . .
N18 C68 C67 122.9(8) . .
N18 C68 H68 118.5 . .
C67 C68 H68 118.5 . .
N18 C69 C65 123.8(7) . .
N18 C69 C70 115.6(7) . .
C65 C69 C70 120.6(7) . .
N17 C70 C60 122.6(7) . .
N17 C70 C69 115.7(6) . .
C60 C70 C69 121.6(8) . .
N21 C71 C72 125.4(7) . .
N21 C71 H71 117.3 . .
C72 C71 H71 117.3 . .
C71 C72 C73 118.9(8) . .
C71 C72 H72 120.5 . .
C73 C72 H72 120.5 . .
C72 C73 C74 119.5(8) . .
C72 C73 H73 120.3 . .
C74 C73 H73 120.3 . .
C84 C74 C73 116.3(7) . .
C84 C74 C75 118.1(7) . .
C73 C74 C75 125.5(7) . .
N24 C75 C78 120.0(7) . .
N24 C75 C74 117.6(8) . .
C78 C75 C74 122.4(8) . .
N24 C76 C77 122.6(9) . .
N24 C76 H76 118.7 . .
C77 C76 H76 118.7 . .
N23 C77 C76 121.4(9) . .
N23 C77 H77 119.3 . .
C76 C77 H77 119.3 . .
N23 C78 C75 122.8(8) . .
N23 C78 C79 117.9(7) . .
C75 C78 C79 119.3(7) . .
C83 C79 C80 118.3(7) . .
C83 C79 C78 118.1(7) . .
C80 C79 C78 123.6(7) . .
C81 C80 C79 118.4(7) . .
C81 C80 H80 120.8 . .
C79 C80 H80 120.8 . .
C80 C81 C82 120.8(8) . .
C80 C81 H81 119.6 . .
C82 C81 H81 119.6 . .
N22 C82 C81 123.0(8) . .
N22 C82 H82 118.5 . .
C81 C82 H82 118.5 . .
N22 C83 C79 123.3(7) . .
N22 C83 C84 115.7(6) . .
C79 C83 C84 120.9(7) . .
N21 C84 C74 124.9(7) . .
N21 C84 C83 114.1(6) . .
C74 C84 C83 121.0(7) . .
N25 C85 C86 175(2) . .
F13 P1 F12 56.6(15) . .
F13 P1 F16 77.8(15) . .
F12 P1 F16 91.3(10) . .
F13 P1 F14 125.0(19) . .
F12 P1 F14 176.6(13) . .
F16 P1 F14 86.3(13) . .
F13 P1 F11 142.5(17) . .
F12 P1 F11 89.5(10) . .
F16 P1 F11 88.5(10) . .
F14 P1 F11 88.0(12) . .
F13 P1 F15 103.0(16) . .
F12 P1 F15 88.8(10) . .
F16 P1 F15 179.1(11) . .
F14 P1 F15 93.6(12) . .
F11 P1 F15 90.5(9) . .
F13 F12 P1 57.0(16) . .
F12 F13 P1 66.4(19) . .
F24 P2 F25 90.4(5) . .
F24 P2 F26 93.6(5) . .
F25 P2 F26 175.8(5) . .
F24 P2 F21 91.6(5) . .
F25 P2 F21 87.5(3) . .
F26 P2 F21 91.0(4) . .
F24 P2 F22 178.9(5) . .
F25 P2 F22 90.3(4) . .
F26 P2 F22 85.7(4) . .
F21 P2 F22 89.2(4) . .
F24 P2 F23 89.5(5) . .
F25 P2 F23 90.7(3) . .
F26 P2 F23 90.7(4) . .
F21 P2 F23 177.9(4) . .
F22 P2 F23 89.7(4) . .
F31 P3 F32 110.4(7) . .
F31 P3 F33 159.3(8) . .
F32 P3 F33 83.2(7) . .
F31 P3 F33A 113.2(7) . .
F32 P3 F33A 106.1(7) . .
F33 P3 F33A 46.5(7) . .
F31 P3 F34 76.2(6) . .
F32 P3 F34 172.1(7) . .
F33 P3 F34 89.2(8) . .
F33A P3 F34 66.6(7) . .
F31 P3 F36 84.3(6) . .
F32 P3 F36 85.4(6) . .
F33 P3 F36 81.3(7) . .
F33A P3 F36 45.5(6) . .
F34 P3 F36 91.1(6) . .
F31 P3 F31A 57.2(8) . .
F32 P3 F31A 73.2(9) . .
F33 P3 F31A 115.8(10) . .
F33A P3 F31A 84.3(10) . .
F34 P3 F31A 108.2(8) . .
F36 P3 F31A 39.0(8) . .
F31 P3 F35 108.9(6) . .
F32 P3 F35 103.2(6) . .
F33 P3 F35 81.7(7) . .
F33A P3 F35 114.5(7) . .
F34 P3 F35 78.1(5) . .
F36 P3 F35 160.0(7) . .
F31A P3 F35 160.9(10) . .
F31 P3 F35A 173.2(10) . .
F32 P3 F35A 67.7(9) . .
F33 P3 F35A 27.1(9) . .
F33A P3 F35A 73.4(10) . .
F34 P3 F35A 106.3(9) . .
F36 P3 F35A 101.9(9) . .
F31A P3 F35A 126.5(11) . .
F35 P3 F35A 66.0(9) . .
F31 P3 F36A 64.6(7) . .
F32 P3 F36A 73.8(7) . .
F33 P3 F36A 135.9(9) . .
F33A P3 F36A 177.3(9) . .
F34 P3 F36A 113.6(8) . .
F36 P3 F36A 132.0(8) . .
F31A P3 F36A 93.1(11) . .
F35 P3 F36A 68.1(7) . .
F35A P3 F36A 108.9(11) . .
F31A F31 P3 64.0(9) . .
F31A F31 F36A 94.8(12) . .
P3 F31 F36A 60.9(7) . .
P3 F32 F35A 58.7(8) . .
F35A F33 F33A 147(3) . .
F35A F33 P3 81(2) . .
F33A F33 P3 67.1(11) . .
P3 F34 F33A 56.6(6) . .
P3 F35 F35A 57.3(8) . .
F31A F36 F33A 136.9(19) . .
F31A F36 P3 71.0(14) . .
F33A F36 P3 66.4(9) . .
P3 F36A F31 54.5(7) . .
F36 F31A F31 108.0(18) . .
F36 F31A P3 70.0(14) . .
F31 F31A P3 58.7(9) . .
F36 F33A F33 113.4(16) . .
F36 F33A P3 68.1(10) . .
F33 F33A P3 66.4(11) . .
F36 F33A F34 98.5(12) . .
F33 F33A F34 94.6(12) . .
P3 F33A F34 56.7(6) . .
F33 F35A P3 72(2) . .
F33 F35A F32 103(3) . .
P3 F35A F32 53.7(7) . .
F33 F35A F35 104(3) . .
P3 F35A F35 56.7(8) . .
F32 F35A F35 88.8(11) . .
F43 P4 F42 101.1(7) . .
F43 P4 F45 96.7(6) . .
F42 P4 F45 96.2(6) . .
F43 P4 F46 92.7(6) . .
F42 P4 F46 91.3(5) . .
F45 P4 F46 166.6(6) . .
F43 P4 F41 171.5(7) . .
F42 P4 F41 86.8(4) . .
F45 P4 F41 85.2(4) . .
F46 P4 F41 84.1(5) . .
F43 P4 F44 86.6(6) . .
F42 P4 F44 171.5(6) . .
F45 P4 F44 86.3(5) . .
F46 P4 F44 84.8(5) . .
F41 P4 F44 85.3(6) . .
F51 P5 F51 177.8(12) 2_656 .
F51 P5 F53 88.9(6) 2_656 .
F51 P5 F53 88.9(6) . .
F51 P5 F52 101.8(7) 2_656 .
F51 P5 F52 78.3(7) . .
F53 P5 F52 91.5(3) . .
F51 P5 F52 78.3(7) 2_656 2_656
F51 P5 F52 101.8(7) . 2_656
F53 P5 F52 91.5(3) . 2_656
F52 P5 F52 177.1(7) . 2_656
F51 P5 F54 91.1(6) 2_656 .
F51 P5 F54 91.1(6) . .
F53 P5 F54 180.000(1) . .
F52 P5 F54 88.5(3) . .
F52 P5 F54 88.5(3) 2_656 .

loop_
_geom_bond_atom_site_label_1
_geom_bond_atom_site_label_2
_geom_bond_distance
_geom_bond_site_symmetry_2
Fe1 N1 1.953(6) .
Fe1 N9 1.968(6) .
Fe1 N2 1.982(6) .
Fe1 N5 1.983(6) .
Fe1 N6 1.991(6) .
Fe1 N10 2.000(6) .
Fe2 N13 1.964(6) .
Fe2 N14 1.970(5) .
Fe2 N22 1.973(6) .
Fe2 N17 1.980(6) .
Fe2 N21 1.980(6) .
Fe2 N18 1.986(6) .
N1 C1 1.339(9) .
N1 C14 1.364(9) .
N2 C12 1.327(9) .
N2 C13 1.365(8) .
N3 C6 1.276(11) .
N3 C5 1.360(10) .
N4 C8 1.349(10) .
N4 C7 1.371(11) .
N5 C15 1.342(9) .
N5 C28 1.365(8) .
N6 C27 1.346(8) .
N6 C26 1.349(9) .
N7 C20 1.324(11) .
N7 C19 1.384(10) .
N8 C21 1.317(12) .
N8 C22 1.365(9) .
N9 C29 1.350(9) .
N9 C42 1.373(9) .
N10 C40 1.334(8) .
N10 C41 1.354(8) .
N11 C34 1.299(10) .
N11 C33 1.352(10) .
N12 C35 1.312(10) .
N12 C36 1.356(9) .
N13 C43 1.335(8) .
N13 C56 1.364(8) .
N14 C54 1.342(8) .
N14 C55 1.370(8) .
N15 C48 1.319(9) .
N15 C47 1.345(8) .
N16 C49 1.318(9) .
N16 C50 1.376(8) .
N17 C57 1.338(9) .
N17 C70 1.380(9) .
N18 C68 1.353(9) .
N18 C69 1.357(9) .
N19 C62 1.305(14) .
N19 C61 1.355(10) .
N20 C63 1.324(13) .
N20 C64 1.376(11) .
N21 C71 1.327(8) .
N21 C84 1.372(8) .
N22 C82 1.338(9) .
N22 C83 1.365(9) .
N23 C77 1.313(12) .
N23 C78 1.348(10) .
N24 C76 1.342(11) .
N24 C75 1.386(10) .
N25 C85 1.224(18) .
C1 C2 1.379(11) .
C1 H1 0.9300 .
C2 C3 1.367(12) .
C2 H2 0.9300 .
C3 C4 1.399(11) .
C3 H3 0.9300 .
C4 C14 1.386(10) .
C4 C5 1.477(11) .
C5 C8 1.382(11) .
C6 C7 1.367(13) .
C6 H6 0.9300 .
C7 H7 0.9300 .
C8 C9 1.456(11) .
C9 C10 1.387(11) .
C9 C13 1.394(10) .
C10 C11 1.359(12) .
C10 H10 0.9300 .
C11 C12 1.388(11) .
C11 H11 0.9300 .
C12 H12 0.9300 .
C13 C14 1.447(9) .
C15 C16 1.397(11) .
C15 H15 0.9300 .
C16 C17 1.352(11) .
C16 H16 0.9300 .
C17 C18 1.402(11) .
C17 H17 0.9300 .
C18 C28 1.366(10) .
C18 C19 1.492(11) .
C19 C22 1.366(10) .
C20 C21 1.377(13) .
C20 H20 0.9300 .
C21 H21 0.9300 .
C22 C23 1.448(10) .
C23 C24 1.390(10) .
C23 C27 1.395(9) .
C24 C25 1.383(11) .
C24 H24 0.9300 .
C25 C26 1.401(10) .
C25 H25 0.9300 .
C26 H26 0.9300 .
C27 C28 1.418(9) .
C29 C30 1.365(11) .
C29 H29 0.9300 .
C30 C31 1.335(10) .
C30 H30 0.9300 .
C31 C32 1.383(10) .
C31 H31 0.9300 .
C32 C42 1.400(10) .
C32 C33 1.474(10) .
C33 C36 1.405(10) .
C34 C35 1.409(12) .
C34 H34 0.9300 .
C35 H35 0.9300 .
C36 C37 1.452(10) .
C37 C38 1.392(10) .
C37 C41 1.412(9) .
C38 C39 1.347(10) .
C38 H38 0.9300 .
C39 C40 1.382(10) .
C39 H39 0.9300 .
C40 H40 0.9300 .
C41 C42 1.423(9) .
C43 C44 1.373(10) .
C43 H43 0.9300 .
C44 C45 1.377(10) .
C44 H44 0.9300 .
C45 C46 1.402(9) .
C45 H45 0.9300 .
C46 C56 1.396(9) .
C46 C47 1.462(9) .
C47 C50 1.414(9) .
C48 C49 1.383(10) .
C48 H48 0.9300 .
C49 H49 0.9300 .
C50 C51 1.427(9) .
C51 C52 1.396(9) .
C51 C55 1.413(9) .
C52 C53 1.369(10) .
C52 H52 0.9300 .
C53 C54 1.398(10) .
C53 H53 0.9300 .
C54 H54 0.9300 .
C55 C56 1.437(8) .
C57 C58 1.410(11) .
C57 H57 0.9300 .
C58 C59 1.352(12) .
C58 H58 0.9300 .
C59 C60 1.378(12) .
C59 H59 0.9300 .
C60 C70 1.392(10) .
C60 C61 1.449(12) .
C61 C64 1.393(12) .
C62 C63 1.408(15) .
C62 H62 0.9300 .
C63 H63 0.9300 .
C64 C65 1.424(11) .
C65 C69 1.406(10) .
C65 C66 1.409(11) .
C66 C67 1.356(11) .
C66 H66 0.9300 .
C67 C68 1.372(10) .
C67 H67 0.9300 .
C68 H68 0.9300 .
C69 C70 1.423(10) .
C71 C72 1.364(10) .
C71 H71 0.9300 .
C72 C73 1.371(11) .
C72 H72 0.9300 .
C73 C74 1.412(11) .
C73 H73 0.9300 .
C74 C84 1.384(10) .
C74 C75 1.427(10) .
C75 C78 1.398(11) .
C76 C77 1.414(14) .
C76 H76 0.9300 .
C77 H77 0.9300 .
C78 C79 1.471(11) .
C79 C83 1.388(10) .
C79 C80 1.388(10) .
C80 C81 1.350(11) .
C80 H80 0.9300 .
C81 C82 1.378(10) .
C81 H81 0.9300 .
C82 H82 0.9300 .
C83 C84 1.457(10) .
C85 C86 1.38(2) .
P1 F13 1.35(3) .
P1 F12 1.474(18) .
P1 F16 1.512(19) .
P1 F14 1.53(3) .
P1 F11 1.566(15) .
P1 F15 1.571(17) .
F12 F13 1.34(3) .
P2 F24 1.524(7) .
P2 F25 1.563(6) .
P2 F26 1.564(7) .
P2 F21 1.572(6) .
P2 F22 1.584(7) .
P2 F23 1.589(6) .
P3 F31 1.495(12) .
P3 F32 1.500(8) .
P3 F33 1.534(16) .
P3 F33A 1.543(15) .
P3 F34 1.544(7) .
P3 F36 1.562(13) .
P3 F31A 1.57(2) .
P3 F35 1.580(11) .
P3 F35A 1.59(2) .
P3 F36A 1.603(18) .
F31 F31A 1.47(2) .
F31 F36A 1.66(2) .
F32 F35A 1.72(2) .
F33 F35A 0.74(3) .
F33 F33A 1.214(18) .
F34 F33A 1.695(17) .
F35 F35A 1.73(2) .
F36 F31A 1.05(2) .
F36 F33A 1.200(16) .
P4 F43 1.459(9) .
P4 F42 1.502(8) .
P4 F45 1.508(7) .
P4 F46 1.599(8) .
P4 F41 1.625(8) .
P4 F44 1.660(10) .
P5 F51 1.435(9) 2_656
P5 F51 1.435(9) .
P5 F53 1.472(16) .
P5 F52 1.520(7) .
P5 F52 1.520(7) 2_656
P5 F54 1.539(12) .
